data_7014935
loop_
_publ_author_name
'Deacon, Glen B.'
'Junk, Peter C.'
'Urbatsch, Aron'

_publ_section_title
;
 Divalent metal complexes (Ca, Sr, Ba, Yb) of the unsymmetrical
 3-(2'-thienyl)-5-(trifluoromethyl)pyrazolate ligand.
;
_journal_issue 7
_journal_name_full 'Dalton transactions (Cambridge, England : 2003)'
_journal_page_first 1601
_journal_page_last 1609
_journal_paper_doi 10.1039/c0dt01289k
_journal_volume 40
_journal_year 2011
_chemical_formula_moiety 'C24 H28 F6 N4 O4 S2 Yb'
_chemical_formula_sum 'C24 H28 F6 N4 O4 S2 Yb'
_chemical_formula_weight 787.66
_chemical_name_common (Yb(ttfpz)2(dme)2)
_chemical_name_systematic
;
[Yb(ttfpz)2(dme)2]
;
_space_group_IT_number 14
_symmetry_cell_setting monoclinic
_symmetry_space_group_name_Hall '-P 2yn'
_symmetry_space_group_name_H-M 'P 1 21/n 1'
_atom_sites_solution_hydrogens geom
_atom_sites_solution_primary direct
_atom_sites_solution_secondary difmap
_audit_creation_method SHELXL-97
_cell_angle_alpha 90.00
_cell_angle_beta 90.903(2)
_cell_angle_gamma 90.00
_cell_formula_units_Z 4
_cell_length_a 11.4592(4)
_cell_length_b 13.7915(5)
_cell_length_c 18.5391(7)
_cell_measurement_reflns_used 71741
_cell_measurement_temperature 123(1)
_cell_measurement_theta_max 27.50
_cell_measurement_theta_min 1.84
_cell_volume 2929.55(18)
_computing_cell_refinement 'Bruker SMART (Bruker)'
_computing_data_collection 'Bruker SMART (Bruker)'
_computing_data_reduction 'Bruker SAINT (Bruker)'
_computing_molecular_graphics 'X-Seed (Barbour, 1999)'
_computing_publication_material 'CIFTAB (Sheldrick, 1997)'
_computing_structure_refinement 'SHELXL-97 (Sheldrick, 1997)'
_computing_structure_solution 'SHELXS-97 (Sheldrick, 1990)'
_diffrn_ambient_temperature 123(1)
_diffrn_measured_fraction_theta_full 0.999
_diffrn_measured_fraction_theta_max 0.999
_diffrn_measurement_device_type 'Bruker X8 Apex II CCD'
_diffrn_measurement_method 'phi and omega scans'
_diffrn_radiation_monochromator graphite
_diffrn_radiation_source 'fine-focus sealed tube'
_diffrn_radiation_type MoK\a
_diffrn_radiation_wavelength 0.71073
_diffrn_reflns_av_R_equivalents 0.0365
_diffrn_reflns_av_sigmaI/netI 0.0169
_diffrn_reflns_limit_h_max 14
_diffrn_reflns_limit_h_min -14
_diffrn_reflns_limit_k_max 17
_diffrn_reflns_limit_k_min -17
_diffrn_reflns_limit_l_max 24
_diffrn_reflns_limit_l_min -24
_diffrn_reflns_number 71741
_diffrn_reflns_theta_full 27.50
_diffrn_reflns_theta_max 27.50
_diffrn_reflns_theta_min 1.84
_diffrn_standards_number 0
_exptl_absorpt_coefficient_mu 3.410
_exptl_absorpt_correction_T_max 0.4277
_exptl_absorpt_correction_T_min 0.1988
_exptl_absorpt_correction_type multi-scan
_exptl_absorpt_process_details SADABS
_exptl_crystal_colour orange
_exptl_crystal_density_diffrn 1.786
_exptl_crystal_density_method 'not measured'
_exptl_crystal_description block
_exptl_crystal_F_000 1552
_exptl_crystal_size_max 0.70
_exptl_crystal_size_mid 0.30
_exptl_crystal_size_min 0.30
_refine_diff_density_max 2.380
_refine_diff_density_min -1.656
_refine_diff_density_rms 0.096
_refine_ls_extinction_expression Fc^*^=kFc[1+0.001xFc^2^\l^3^/sin(2\q)]^-1/4^
_refine_ls_extinction_method none
_refine_ls_goodness_of_fit_ref 1.079
_refine_ls_hydrogen_treatment constr
_refine_ls_matrix_type full
_refine_ls_number_parameters 443
_refine_ls_number_reflns 6715
_refine_ls_number_restraints 27
_refine_ls_restrained_S_all 1.078
_refine_ls_R_factor_all 0.0244
_refine_ls_R_factor_gt 0.0235
_refine_ls_shift/su_max 0.023
_refine_ls_shift/su_mean 0.001
_refine_ls_structure_factor_coef Fsqd
_refine_ls_weighting_details 'calc w=1/[\s^2^(Fo^2^)+(0.2000P)^2^+0.0000P] where P=(Fo^2^+2Fc^2^)/3'
_refine_ls_weighting_scheme calc
_refine_ls_wR_factor_gt 0.0578
_refine_ls_wR_factor_ref 0.0582
_reflns_number_gt 6512
_reflns_number_total 6715
_reflns_threshold_expression >2sigma(I)
_cod_data_source_file C0DT01289K.TXT
_cod_data_source_block compound7
_cod_depositor_comments
;
The following automatic conversions were performed:
'_exptl_absorpt_correction_type' value 'Multi-scan' changed to
'multi-scan' according to
'/home/saulius/struct/CIF-dictionaries/cif_core.dic' dictionary named
'cif_core.dic' version 2.4.1 from 2010-06-29.

Automatic conversion script
Id: cif_fix_enum 1555 2011-01-17 13:19:09Z saulius 
;
_cod_original_sg_symbol_H-M P21/n
_cod_database_code 7014935

loop_
_symmetry_equiv_pos_as_xyz
'x, y, z'
'-x+1/2, y+1/2, -z+1/2'
'-x, -y, -z'
'x-1/2, -y-1/2, z-1/2'

loop_
_atom_site_label
_atom_site_type_symbol
_atom_site_fract_x
_atom_site_fract_y
_atom_site_fract_z
_atom_site_U_iso_or_equiv
_atom_site_adp_type
_atom_site_occupancy
_atom_site_symmetry_multiplicity
_atom_site_calc_flag
_atom_site_refinement_flags
_atom_site_disorder_assembly
_atom_site_disorder_group
Yb1 Yb 0.352727(10) 0.482376(8) 0.176162(6) 0.01388(4) Uani 1 1 d . . .
S1 S 0.14825(8) 0.68241(8) 0.02346(5) 0.0395(2) Uani 1 1 d . B .
S2 S 0.35610(13) 0.55942(14) 0.41271(10) 0.0285(5) Uani 0.793(5) 1 d P A 1
F1 F 0.64242(19) 0.83897(15) 0.20426(13) 0.0417(5) Uani 1 1 d . . .
F2 F 0.7170(2) 0.7068(2) 0.17277(19) 0.0772(10) Uani 1 1 d . . .
F3 F 0.6172(3) 0.7133(2) 0.26792(14) 0.0764(11) Uani 1 1 d . . .
F4 F -0.16110(17) 0.52803(18) 0.21478(13) 0.0437(6) Uani 1 1 d . . .
F5 F -0.0577(2) 0.4475(2) 0.14173(16) 0.0626(8) Uani 1 1 d . . .
F6 F -0.06082(18) 0.60252(19) 0.13660(12) 0.0448(6) Uani 1 1 d . . .
O1 O 0.30628(18) 0.31425(15) 0.21835(11) 0.0207(4) Uani 1 1 d . B .
O2 O 0.48393(17) 0.42456(15) 0.27546(11) 0.0211(4) Uani 1 1 d . B .
O3 O 0.5146(8) 0.3875(7) 0.1214(7) 0.0185(17) Uani 0.55(4) 1 d P B 3
O4 O 0.2862(2) 0.39822(18) 0.06417(11) 0.0291(5) Uani 1 1 d D B .
N1 N 0.3696(2) 0.63790(18) 0.11493(13) 0.0196(5) Uani 1 1 d . B .
N2 N 0.4648(2) 0.63477(18) 0.16028(13) 0.0201(5) Uani 1 1 d . B .
N3 N 0.2210(2) 0.52896(17) 0.27184(12) 0.0162(5) Uani 1 1 d . B .
N4 N 0.1499(2) 0.51873(17) 0.21241(13) 0.0174(5) Uani 1 1 d . B .
C1 C 0.3620(2) 0.7276(2) 0.08653(14) 0.0179(5) Uani 1 1 d . . .
C2 C 0.4538(2) 0.7847(2) 0.11242(15) 0.0192(5) Uani 1 1 d . B .
H2 H 0.4706 0.8504 0.1013 0.023 Uiso 1 1 calc R . .
C3 C 0.5147(2) 0.7230(2) 0.15819(15) 0.0193(5) Uani 1 1 d . . .
C4 C 0.2693(2) 0.7537(2) 0.03554(15) 0.0189(5) Uani 1 1 d . B .
C5 C 0.2716(3) 0.8389(2) -0.01442(16) 0.0251(5) Uani 1 1 d . . .
H5 H 0.3308 0.8867 -0.0188 0.030 Uiso 1 1 calc R B .
C6 C 0.1604(3) 0.8313(2) -0.05524(16) 0.0251(5) Uani 1 1 d . B .
H6 H 0.1377 0.8786 -0.0900 0.030 Uiso 1 1 calc R . .
C7 C 0.0930(3) 0.7546(3) -0.0411(2) 0.0387(8) Uani 1 1 d . . .
H7 H 0.0208 0.7424 -0.0653 0.046 Uiso 1 1 calc R B .
C8 C 0.6212(3) 0.7447(2) 0.20115(18) 0.0284(7) Uani 1 1 d . B .
C9 C 0.1540(2) 0.5479(2) 0.32918(15) 0.0175(5) Uani 1 1 d . . .
C10 C 0.0366(2) 0.5509(2) 0.30774(16) 0.0214(6) Uani 1 1 d . B .
H10 H -0.0296 0.5631 0.3365 0.026 Uiso 1 1 calc R . .
C11 C 0.0401(2) 0.5318(2) 0.23455(16) 0.0196(6) Uani 1 1 d . . .
C12 C 0.2059(2) 0.5628(2) 0.40014(15) 0.0190(5) Uani 1 1 d D A .
C13 C 0.1548(6) 0.5824(7) 0.4643(5) 0.0307(18) Uani 0.793(5) 1 d P A 1
H13 H 0.0727 0.5885 0.4695 0.037 Uiso 0.793(5) 1 calc PR A 1
C14 C 0.2354(8) 0.593(2) 0.5225(5) 0.0342(19) Uani 0.793(5) 1 d P A 1
H14 H 0.2131 0.6054 0.5708 0.041 Uiso 0.793(5) 1 calc PR A 1
C15 C 0.3468(7) 0.5841(17) 0.5020(5) 0.032(2) Uani 0.793(5) 1 d P A 1
H15 H 0.4123 0.5907 0.5336 0.039 Uiso 0.793(5) 1 calc PR A 1
C16 C -0.0583(3) 0.5270(2) 0.18220(19) 0.0287(7) Uani 1 1 d . B .
C17 C 0.1892(3) 0.2806(2) 0.20791(19) 0.0284(7) Uani 1 1 d . . .
H17A H 0.1850 0.2116 0.2201 0.043 Uiso 1 1 calc R B .
H17B H 0.1654 0.2900 0.1574 0.043 Uiso 1 1 calc R . .
H17C H 0.1370 0.3173 0.2391 0.043 Uiso 1 1 calc R . .
C18 C 0.3477(3) 0.2968(2) 0.29004(16) 0.0256(6) Uani 1 1 d . . .
H18A H 0.3384 0.2274 0.3023 0.031 Uiso 1 1 calc R B .
H18B H 0.3022 0.3356 0.3246 0.031 Uiso 1 1 calc R . .
C19 C 0.4736(3) 0.3246(2) 0.29471(18) 0.0269(7) Uani 1 1 d . B .
H19A H 0.5040 0.3143 0.3444 0.032 Uiso 1 1 calc R . .
H19B H 0.5196 0.2841 0.2615 0.032 Uiso 1 1 calc R . .
C20 C 0.5982(3) 0.4605(3) 0.2878(2) 0.0374(9) Uani 1 1 d . . .
H20A H 0.6172 0.4572 0.3395 0.056 Uiso 1 1 calc R B .
H20B H 0.6024 0.5280 0.2716 0.056 Uiso 1 1 calc R . .
H20C H 0.6540 0.4212 0.2610 0.056 Uiso 1 1 calc R . .
C21 C 0.6208(11) 0.4240(10) 0.0897(7) 0.029(2) Uani 0.55(4) 1 d P B 3
H21A H 0.6833 0.3761 0.0960 0.043 Uiso 0.55(4) 1 calc PR B 3
H21B H 0.6436 0.4847 0.1135 0.043 Uiso 0.55(4) 1 calc PR B 3
H21C H 0.6074 0.4360 0.0381 0.043 Uiso 0.55(4) 1 calc PR B 3
C22 C 0.4673(16) 0.3076(10) 0.0817(7) 0.020(2) Uani 0.55(4) 1 d P B 3
H22A H 0.4315 0.2609 0.1154 0.024 Uiso 0.55(4) 1 calc PR B 3
H22B H 0.5307 0.2738 0.0562 0.024 Uiso 0.55(4) 1 calc PR B 3
C23 C 0.3771(17) 0.3420(10) 0.0282(8) 0.024(3) Uani 0.55(4) 1 d P B 3
H23A H 0.4148 0.3827 -0.0087 0.028 Uiso 0.55(4) 1 calc PR B 3
H23B H 0.3413 0.2854 0.0035 0.028 Uiso 0.55(4) 1 calc PR B 3
C24 C 0.1837(4) 0.4184(3) 0.0232(2) 0.0454(10) Uani 1 1 d . . .
H24A H 0.2027 0.4619 -0.0167 0.068 Uiso 1 1 calc R B .
H24B H 0.1261 0.4496 0.0541 0.068 Uiso 1 1 calc R . .
H24C H 0.1513 0.3578 0.0040 0.068 Uiso 1 1 calc R . .
C13A C 0.3294(10) 0.577(2) 0.4195(12) 0.032(6) Uani 0.207(5) 1 d PDU A 2
H13A H 0.3942 0.5782 0.3881 0.038 Uiso 0.207(5) 1 calc PR A 2
S2A S 0.1156(6) 0.5780(7) 0.4717(4) 0.0262(16) Uani 0.207(5) 1 d PDU A 2
C14A C 0.331(2) 0.589(7) 0.4979(15) 0.030(6) Uani 0.207(5) 1 d PDU A 2
H14A H 0.4016 0.5922 0.5250 0.036 Uiso 0.207(5) 1 calc PR A 2
C15A C 0.2274(19) 0.597(9) 0.5298(15) 0.024(5) Uani 0.207(5) 1 d PDU A 2
H15A H 0.2182 0.6110 0.5795 0.029 Uiso 0.207(5) 1 calc PR A 2
O3A O 0.5066(12) 0.4091(15) 0.0991(11) 0.034(3) Uani 0.45(4) 1 d P B 4
C23A C 0.364(3) 0.358(2) 0.0147(15) 0.057(8) Uani 0.45(4) 1 d PD B 4
H23C H 0.3905 0.4066 -0.0204 0.068 Uiso 0.45(4) 1 calc PR B 4
H23D H 0.3272 0.3028 -0.0118 0.068 Uiso 0.45(4) 1 calc PR B 4
C22A C 0.460(2) 0.324(2) 0.0610(15) 0.050(6) Uani 0.45(4) 1 d P B 4
H22C H 0.5212 0.2939 0.0317 0.060 Uiso 0.45(4) 1 calc PR B 4
H22D H 0.4314 0.2758 0.0960 0.060 Uiso 0.45(4) 1 calc PR B 4
C21A C 0.6226(15) 0.4040(19) 0.1165(17) 0.052(5) Uani 0.45(4) 1 d P B 4
H21D H 0.6369 0.3481 0.1480 0.078 Uiso 0.45(4) 1 calc PR B 4
H21E H 0.6465 0.4635 0.1415 0.078 Uiso 0.45(4) 1 calc PR B 4
H21F H 0.6678 0.3968 0.0723 0.078 Uiso 0.45(4) 1 calc PR B 4

loop_
_atom_site_aniso_label
_atom_site_aniso_U_11
_atom_site_aniso_U_22
_atom_site_aniso_U_33
_atom_site_aniso_U_23
_atom_site_aniso_U_13
_atom_site_aniso_U_12
Yb1 0.01494(6) 0.01525(7) 0.01148(6) -0.00094(4) 0.00142(4) -0.00121(4)
S1 0.0317(4) 0.0509(6) 0.0360(5) 0.0027(4) -0.0014(4) -0.0035(4)
S2 0.0249(6) 0.0429(11) 0.0176(7) -0.0026(5) -0.0027(5) -0.0007(7)
F1 0.0383(12) 0.0284(11) 0.0579(14) 0.0017(10) -0.0177(10) -0.0120(9)
F2 0.0285(13) 0.088(2) 0.114(3) -0.049(2) -0.0264(14) 0.0255(13)
F3 0.097(2) 0.088(2) 0.0432(14) 0.0349(14) -0.0444(15) -0.0580(18)
F4 0.0138(9) 0.0660(16) 0.0513(14) 0.0140(11) -0.0031(9) -0.0041(9)
F5 0.0433(14) 0.0636(17) 0.0796(19) -0.0419(15) -0.0337(13) 0.0107(12)
F6 0.0307(11) 0.0662(16) 0.0370(12) 0.0217(11) -0.0135(9) -0.0091(10)
O1 0.0213(10) 0.0190(10) 0.0218(10) 0.0034(8) 0.0024(8) -0.0034(8)
O2 0.0176(10) 0.0213(11) 0.0244(10) 0.0034(8) -0.0017(8) 0.0007(8)
O3 0.019(2) 0.025(3) 0.012(4) -0.005(2) 0.007(3) -0.002(2)
O4 0.0370(13) 0.0339(13) 0.0163(10) -0.0053(9) -0.0019(9) -0.0083(10)
N1 0.0211(12) 0.0213(12) 0.0164(11) 0.0027(9) 0.0004(9) -0.0014(9)
N2 0.0201(12) 0.0216(12) 0.0185(11) 0.0012(9) -0.0007(9) -0.0032(9)
N3 0.0155(11) 0.0175(12) 0.0156(11) -0.0018(9) -0.0009(9) 0.0012(9)
N4 0.0148(11) 0.0188(12) 0.0185(11) -0.0020(9) -0.0024(9) 0.0006(9)
C1 0.0189(13) 0.0209(14) 0.0141(12) 0.0000(10) 0.0045(10) -0.0001(11)
C2 0.0206(13) 0.0190(14) 0.0181(13) 0.0010(10) 0.0025(10) -0.0015(11)
C3 0.0207(14) 0.0188(14) 0.0185(13) 0.0001(11) 0.0028(11) -0.0011(11)
C4 0.0200(13) 0.0197(14) 0.0170(13) -0.0032(10) 0.0017(10) 0.0006(11)
C5 0.0304(12) 0.0214(11) 0.0232(10) -0.0029(8) -0.0156(9) 0.0104(9)
C6 0.0304(12) 0.0214(11) 0.0232(10) -0.0029(8) -0.0156(9) 0.0104(9)
C7 0.0334(19) 0.040(2) 0.042(2) -0.0101(16) -0.0131(15) 0.0059(16)
C8 0.0288(16) 0.0238(16) 0.0323(17) 0.0029(13) -0.0065(13) -0.0019(13)
C9 0.0179(13) 0.0157(13) 0.0188(13) -0.0001(10) 0.0032(10) 0.0005(10)
C10 0.0153(13) 0.0238(15) 0.0251(14) 0.0003(12) 0.0034(11) 0.0014(11)
C11 0.0151(13) 0.0181(14) 0.0256(15) 0.0001(11) -0.0020(11) -0.0003(10)
C12 0.0217(14) 0.0175(14) 0.0177(13) 0.0013(10) 0.0010(11) 0.0018(11)
C13 0.030(4) 0.038(3) 0.024(3) 0.003(2) 0.007(3) 0.011(4)
C14 0.054(4) 0.032(4) 0.016(3) -0.003(4) 0.002(3) 0.011(4)
C15 0.039(3) 0.033(5) 0.023(3) 0.003(3) -0.008(2) 0.001(4)
C16 0.0187(15) 0.0325(18) 0.0347(18) -0.0005(14) -0.0047(13) -0.0012(12)
C17 0.0246(15) 0.0223(15) 0.0384(18) 0.0038(13) 0.0008(13) -0.0071(12)
C18 0.0309(16) 0.0230(15) 0.0228(15) 0.0078(12) 0.0023(12) -0.0018(12)
C19 0.0310(16) 0.0227(16) 0.0268(16) 0.0086(12) -0.0038(13) 0.0025(13)
C20 0.0269(17) 0.043(2) 0.042(2) 0.0142(16) -0.0161(15) -0.0099(15)
C21 0.026(4) 0.036(5) 0.024(5) -0.007(4) 0.016(4) -0.007(3)
C22 0.026(4) 0.022(4) 0.012(5) -0.010(3) 0.006(4) 0.004(3)
C23 0.045(6) 0.019(4) 0.007(5) -0.006(3) 0.003(5) -0.003(3)
C24 0.051(2) 0.056(3) 0.0289(18) 0.0051(17) -0.0166(17) -0.019(2)
C13A 0.053(12) 0.035(10) 0.007(7) -0.005(6) 0.006(8) 0.025(9)
S2A 0.030(4) 0.034(3) 0.015(2) -0.0005(18) 0.005(2) 0.011(3)
C14A 0.043(10) 0.031(9) 0.017(8) 0.001(8) -0.004(8) 0.014(9)
C15A 0.030(8) 0.029(8) 0.014(7) -0.004(7) 0.002(7) 0.013(7)
O3A 0.033(4) 0.047(7) 0.023(6) -0.014(5) 0.012(4) -0.007(4)
C23A 0.062(12) 0.097(18) 0.012(8) -0.013(9) 0.006(7) -0.024(11)
C22A 0.045(9) 0.073(15) 0.033(12) -0.035(9) 0.013(10) -0.013(9)
C21A 0.031(6) 0.068(11) 0.058(12) -0.027(9) 0.026(8) -0.004(7)

loop_
_atom_type_symbol
_atom_type_description
_atom_type_scat_dispersion_real
_atom_type_scat_dispersion_imag
_atom_type_scat_source
C C 0.0033 0.0016 'International Tables Vol C Tables 4.2.6.8 and 6.1.1.4'
H H 0.0000 0.0000 'International Tables Vol C Tables 4.2.6.8 and 6.1.1.4'
N N 0.0061 0.0033 'International Tables Vol C Tables 4.2.6.8 and 6.1.1.4'
O O 0.0106 0.0060 'International Tables Vol C Tables 4.2.6.8 and 6.1.1.4'
F F 0.0171 0.0103 'International Tables Vol C Tables 4.2.6.8 and 6.1.1.4'
S S 0.1246 0.1234 'International Tables Vol C Tables 4.2.6.8 and 6.1.1.4'
Yb Yb -0.3850 5.5486 'International Tables Vol C Tables 4.2.6.8 and 6.1.1.4'

loop_
_geom_angle_atom_site_label_1
_geom_angle_atom_site_label_2
_geom_angle_atom_site_label_3
_geom_angle
_geom_angle_site_symmetry_1
_geom_angle_site_symmetry_3
_geom_angle_publ_flag
N3 Yb1 N1 99.32(8) . . ?
N3 Yb1 N4 32.29(8) . . ?
N1 Yb1 N4 91.71(8) . . ?
N3 Yb1 N2 101.01(8) . . ?
N1 Yb1 N2 32.27(8) . . ?
N4 Yb1 N2 110.47(8) . . ?
N3 Yb1 O4 123.08(8) . . ?
N1 Yb1 O4 92.72(8) . . ?
N4 Yb1 O4 92.53(8) . . ?
N2 Yb1 O4 116.63(8) . . ?
N3 Yb1 O2 85.41(7) . . ?
N1 Yb1 O2 125.11(7) . . ?
N4 Yb1 O2 114.95(7) . . ?
N2 Yb1 O2 92.94(7) . . ?
O4 Yb1 O2 129.89(8) . . ?
N3 Yb1 O3 155.1(3) . . ?
N1 Yb1 O3 102.0(3) . . ?
N4 Yb1 O3 157.0(2) . . ?
N2 Yb1 O3 90.4(2) . . ?
O4 Yb1 O3 68.7(3) . . ?
O2 Yb1 O3 71.9(3) . . ?
N3 Yb1 O3A 167.0(6) . . ?
N1 Yb1 O3A 91.6(6) . . ?
N4 Yb1 O3A 155.3(3) . . ?
N2 Yb1 O3A 84.5(4) . . ?
O4 Yb1 O3A 62.9(4) . . ?
O2 Yb1 O3A 82.5(6) . . ?
O3 Yb1 O3A 11.9(4) . . ?
N3 Yb1 O1 83.08(7) . . ?
N1 Yb1 O1 168.13(7) . . ?
N4 Yb1 O1 84.14(7) . . ?
N2 Yb1 O1 158.85(7) . . ?
O4 Yb1 O1 76.41(7) . . ?
O2 Yb1 O1 66.53(7) . . ?
O3 Yb1 O1 78.7(3) . . ?
O3A Yb1 O1 87.7(5) . . ?
C7 S1 C4 92.77(17) . . ?
C15 S2 C12 92.8(3) . . ?
C18 O1 C17 111.7(2) . . ?
C18 O1 Yb1 112.21(17) . . ?
C17 O1 Yb1 117.46(18) . . ?
C20 O2 C19 112.2(2) . . ?
C20 O2 Yb1 123.65(19) . . ?
C19 O2 Yb1 116.24(17) . . ?
C22 O3 C21 112.0(10) . . ?
C22 O3 Yb1 109.6(8) . . ?
C21 O3 Yb1 128.0(8) . . ?
C23A O4 C24 104.8(14) . . ?
C23A O4 C23 14.3(16) . . ?
C24 O4 C23 116.7(8) . . ?
C23A O4 Yb1 122.9(14) . . ?
C24 O4 Yb1 126.6(2) . . ?
C23 O4 Yb1 114.5(7) . . ?
C1 N1 N2 108.4(2) . . ?
C1 N1 Yb1 170.4(2) . . ?
N2 N1 Yb1 75.76(15) . . ?
C3 N2 N1 106.8(2) . . ?
C3 N2 Yb1 171.8(2) . . ?
N1 N2 Yb1 71.96(14) . . ?
C9 N3 N4 108.5(2) . . ?
C9 N3 Yb1 174.0(2) . . ?
N4 N3 Yb1 75.75(14) . . ?
C11 N4 N3 106.8(2) . . ?
C11 N4 Yb1 175.6(2) . . ?
N3 N4 Yb1 71.96(14) . . ?
N1 C1 C2 109.9(3) . . ?
N1 C1 C4 121.5(3) . . ?
C2 C1 C4 128.5(3) . . ?
C3 C2 C1 103.6(3) . . ?
N2 C3 C2 111.3(3) . . ?
N2 C3 C8 121.0(3) . . ?
C2 C3 C8 127.7(3) . . ?
C1 C4 C5 125.2(3) . . ?
C1 C4 S1 121.6(2) . . ?
C5 C4 S1 113.1(2) . . ?
C6 C5 C4 103.8(3) . . ?
C7 C6 C5 116.9(3) . . ?
C6 C7 S1 113.4(3) . . ?
F3 C8 F1 107.0(3) . . ?
F3 C8 F2 106.5(3) . . ?
F1 C8 F2 104.5(3) . . ?
F3 C8 C3 113.6(3) . . ?
F1 C8 C3 111.8(3) . . ?
F2 C8 C3 112.8(3) . . ?
N3 C9 C10 109.8(2) . . ?
N3 C9 C12 120.9(2) . . ?
C10 C9 C12 129.3(3) . . ?
C11 C10 C9 103.4(2) . . ?
N4 C11 C10 111.5(3) . . ?
N4 C11 C16 120.2(3) . . ?
C10 C11 C16 128.3(3) . . ?
C13 C12 C9 130.2(4) . . ?
C13 C12 C13A 100.8(9) . . ?
C9 C12 C13A 128.4(9) . . ?
C13 C12 S2A 12.2(6) . . ?
C9 C12 S2A 118.6(4) . . ?
C13A C12 S2A 112.8(8) . . ?
C13 C12 S2 109.1(4) . . ?
C9 C12 S2 120.7(2) . . ?
C13A C12 S2 11.3(10) . . ?
S2A C12 S2 120.7(3) . . ?
C12 C13 C14 113.7(6) . . ?
C15 C14 C13 112.6(6) . . ?
C14 C15 S2 111.7(5) . . ?
F5 C16 F4 106.1(3) . . ?
F5 C16 F6 106.6(3) . . ?
F4 C16 F6 105.5(3) . . ?
F5 C16 C11 113.4(3) . . ?
F4 C16 C11 111.9(3) . . ?
F6 C16 C11 112.8(3) . . ?
O1 C18 C19 108.5(2) . . ?
O2 C19 C18 108.5(2) . . ?
O3 C22 C23 110.4(11) . . ?
O4 C23 C22 110.7(10) . . ?
C14A C13A C12 104.5(11) . . ?
C15A S2A C12 93.0(8) . . ?
C15A C14A C13A 117.1(13) . . ?
C14A C15A S2A 112.1(12) . . ?
C21A O3A C22A 114.9(16) . . ?
C21A O3A Yb1 125.4(16) . . ?
C22A O3A Yb1 110.0(12) . . ?
O4 C23A C22A 102.7(18) . . ?
C23A C22A O3A 108(2) . . ?

loop_
_geom_bond_atom_site_label_1
_geom_bond_atom_site_label_2
_geom_bond_distance
_geom_bond_site_symmetry_2
_geom_bond_publ_flag
Yb1 N3 2.434(2) . ?
Yb1 N1 2.436(2) . ?
Yb1 N4 2.481(2) . ?
Yb1 N2 2.483(2) . ?
Yb1 O4 2.488(2) . ?
Yb1 O2 2.490(2) . ?
Yb1 O3 2.498(9) . ?
Yb1 O3A 2.500(12) . ?
Yb1 O1 2.507(2) . ?
S1 C7 1.674(4) . ?
S1 C4 1.712(3) . ?
S2 C15 1.695(7) . ?
S2 C12 1.734(3) . ?
F1 C8 1.324(4) . ?
F2 C8 1.331(4) . ?
F3 C8 1.313(4) . ?
F4 C16 1.333(4) . ?
F5 C16 1.329(4) . ?
F6 C16 1.342(4) . ?
O1 C18 1.425(4) . ?
O1 C17 1.430(4) . ?
O2 C20 1.415(4) . ?
O2 C19 1.429(4) . ?
O3 C22 1.43(2) . ?
O3 C21 1.451(18) . ?
O4 C23A 1.404(17) . ?
O4 C24 1.416(4) . ?
O4 C23 1.468(13) . ?
N1 C1 1.346(4) . ?
N1 N2 1.368(3) . ?
N2 C3 1.346(4) . ?
N3 C9 1.346(3) . ?
N3 N4 1.367(3) . ?
N4 C11 1.342(4) . ?
C1 C2 1.393(4) . ?
C1 C4 1.456(4) . ?
C2 C3 1.383(4) . ?
C3 C8 1.477(4) . ?
C4 C5 1.497(4) . ?
C5 C6 1.476(4) . ?
C6 C7 1.338(5) . ?
C9 C10 1.397(4) . ?
C9 C12 1.450(4) . ?
C10 C11 1.383(4) . ?
C11 C16 1.477(4) . ?
C12 C13 1.361(9) . ?
C12 C13A 1.468(10) . ?
C12 S2A 1.708(6) . ?
C13 C14 1.418(10) . ?
C14 C15 1.344(9) . ?
C18 C19 1.494(4) . ?
C22 C23 1.50(2) . ?
C13A C14A 1.465(10) . ?
S2A C15A 1.680(10) . ?
C14A C15A 1.333(10) . ?
O3A C21A 1.36(3) . ?
O3A C22A 1.46(3) . ?
C23A C22A 1.46(3) . ?
